data_1534739
loop_
_publ_author_name
'Lueer, B.'
'Jansen, M.'

_publ_section_title
;
 Darstellung und Kristallstrukturen von
 Alkalimetallcyclohexaphosphaten(III) (6P-P)
;
_journal_name_full 'Zeitschrift fuer Anorganische und Allgemeine Chemie'
_journal_page_first 51
_journal_page_last 63
_journal_volume 601
_journal_year 1991
_chemical_formula_sum 'H12 O18 P6 Rb6'
_chemical_name_systematic '(Rb P O2)6 (H2 O)6'
_space_group_IT_number 14
_symmetry_space_group_name_Hall '-P 2ybc'
_symmetry_space_group_name_H-M 'P 1 21/c 1'
_cell_angle_alpha 90
_cell_angle_beta 97.81
_cell_angle_gamma 90
_cell_formula_units_Z 2
_cell_length_a 7.35
_cell_length_b 18.281
_cell_length_c 9.133
_cell_volume 1215.776
_citation_journal_id_ASTM ZAACAB
_cod_data_source_file Lueer_ZAACAB_1991_65.cif
_cod_data_source_block H12O18P6Rb6
_cod_database_code 1534739

loop_
_symmetry_equiv_pos_as_xyz
x,y,z
-x,y+1/2,-z+1/2
-x,-y,-z
x,-y-1/2,z-1/2

loop_
_atom_site_label
_atom_site_type_symbol
_atom_site_fract_x
_atom_site_fract_y
_atom_site_fract_z
_atom_site_occupancy
_atom_site_U_iso_or_equiv
P1 P+3 0.532 0.58522 0.6598 1 0.0
O2 O-2 0.3505 0.5826 0.7165 1 0.0
P2 P+3 0.4847 0.60945 0.4195 1 0.0
O8 O-2 0.0157 0.379 0.0846 1 0.0
Rb2 Rb+1 -0.01543 0.37879 0.44756 1 0.0
O5 O-2 0.1399 0.5166 0.3447 1 0.0
Rb1 Rb+1 0.19139 0.47256 0.86578 1 0.0
O3 O-2 0.3581 0.6751 0.4015 1 0.0
O4 O-2 0.6679 0.6161 0.3653 1 0.0
O6 O-2 0.3414 0.538 0.1368 1 0.0
O7 O-2 0.2619 0.284 0.8307 1 0.0
Rb3 Rb+1 0.3876 0.67494 0.97386 1 0.0
O1 O-2 0.6679 0.6422 0.7279 1 0.0
P3 P+3 0.3257 0.5211 0.295 1 0.0
O9 O-2 0.1091 0.7207 0.1648 1 0.0
